data_7111162
loop_
_publ_author_name
'Malaun, Michael'
'Reeves, Zoe R.'
'Paul, Rowena L.'
'Jeffery, John C.'
'McCleverty, Jon A.'
'Ward, Michael D.'
'Asselberghs, Inge'
'Clays, Koen'
'Persoons, Andr\'e'

_publ_section_title
;
 Reversible switching of the first hyperpolarisability of an NLO-active
 donor--acceptor molecule based on redox interconversion of the
 octamethylferrocene donor unit
;
_journal_issue 1
_journal_name_full 'Chemical Communications'
_journal_page_first 49
_journal_paper_doi 10.1039/b008056j
_journal_year 2001
_chemical_formula_sum 'C25 H31 Cl2 F6 Fe N O2 P S'
_chemical_formula_weight 681.29
_chemical_name_systematic
; 
 ? 
;
_space_group_IT_number 2
_symmetry_cell_setting triclinic
_symmetry_space_group_name_Hall '-P 1'
_symmetry_space_group_name_H-M 'P -1'
_atom_sites_solution_hydrogens geom
_atom_sites_solution_primary direct
_atom_sites_solution_secondary difmap
_audit_creation_method SHELXL-97
_cell_angle_alpha 73.439(2)
_cell_angle_beta 68.807(2)
_cell_angle_gamma 77.176(2)
_cell_formula_units_Z 2
_cell_length_a 10.2058(9)
_cell_length_b 12.1655(11)
_cell_length_c 13.0266(11)
_cell_measurement_temperature 173(2)
_cell_volume 1432.6(2)
_computing_structure_refinement 'SHELXL-97 (Sheldrick, 1997)'
_computing_structure_solution 'SHELXS-97 (Sheldrick, 1990)'
_diffrn_ambient_temperature 173(2)
_diffrn_measured_fraction_theta_full 0.985
_diffrn_measured_fraction_theta_max 0.985
_diffrn_measurement_device 'Siemens SMART Area Detector'
_diffrn_measurement_method '\w rotation with narrow frames (0.3 degrees)'
_diffrn_radiation_monochromator graphite
_diffrn_radiation_source 'fine-focus sealed tube'
_diffrn_radiation_type MoK\a
_diffrn_radiation_wavelength 0.71073
_diffrn_reflns_av_R_equivalents 0.0327
_diffrn_reflns_av_sigmaI/netI 0.0566
_diffrn_reflns_limit_h_max 13
_diffrn_reflns_limit_h_min -12
_diffrn_reflns_limit_k_max 15
_diffrn_reflns_limit_k_min -15
_diffrn_reflns_limit_l_max 16
_diffrn_reflns_limit_l_min -16
_diffrn_reflns_number 15090
_diffrn_reflns_theta_full 27.50
_diffrn_reflns_theta_max 27.50
_diffrn_reflns_theta_min 1.72
_exptl_absorpt_coefficient_mu 0.906
_exptl_absorpt_correction_T_max 0.81
_exptl_absorpt_correction_T_min 0.68
_exptl_absorpt_correction_type 'Empirical, pseudo-azimuthal scan (SADABS)'
_exptl_crystal_colour brown
_exptl_crystal_density_diffrn 1.579
_exptl_crystal_density_method 'not measured'
_exptl_crystal_description block
_exptl_crystal_F_000 698
_exptl_crystal_size_max 0.4
_exptl_crystal_size_mid 0.3
_exptl_crystal_size_min 0.2
_refine_diff_density_max 1.136
_refine_diff_density_min -0.820
_refine_diff_density_rms 0.064
_refine_ls_extinction_method none
_refine_ls_goodness_of_fit_ref 0.939
_refine_ls_hydrogen_treatment mixed
_refine_ls_matrix_type full
_refine_ls_number_parameters 396
_refine_ls_number_reflns 6498
_refine_ls_number_restraints 0
_refine_ls_restrained_S_all 0.939
_refine_ls_R_factor_all 0.0631
_refine_ls_R_factor_gt 0.0390
_refine_ls_shift/su_max 0.000
_refine_ls_shift/su_mean 0.000
_refine_ls_structure_factor_coef Fsqd
_refine_ls_weighting_details 'calc w=1/[\s^2^(Fo^2^)+(0.0532P)^2^+0.0000P] where P=(Fo^2^+2Fc^2^)/3'
_refine_ls_weighting_scheme calc
_refine_ls_wR_factor_gt 0.0906
_refine_ls_wR_factor_ref 0.0968
_reflns_number_gt 4586
_reflns_number_total 6498
_reflns_threshold_expression >2sigma(I)
_cod_data_source_file b008056jsup1.cif
_cod_data_source_block goerm
_cod_original_sg_symbol_H-M P-1
_cod_database_code 7111162

loop_
_symmetry_equiv_pos_as_xyz
'x, y, z'
'-x, -y, -z'

loop_
_atom_site_label
_atom_site_type_symbol
_atom_site_fract_x
_atom_site_fract_y
_atom_site_fract_z
_atom_site_U_iso_or_equiv
_atom_site_adp_type
_atom_site_occupancy
_atom_site_symmetry_multiplicity
_atom_site_calc_flag
_atom_site_refinement_flags
Fe1 Fe 0.17927(3) 0.25807(3) 0.27506(3) 0.01886(10) Uani 1 1 d .
S1 S 0.34218(6) -0.17448(5) 0.61128(5) 0.02528(14) Uani 1 1 d .
N1 N 0.3192(2) -0.36027(19) 0.7874(2) 0.0337(5) Uani 1 1 d .
O1 O 0.3592(2) -0.41563(16) 0.71321(17) 0.0451(5) Uani 1 1 d .
O2 O 0.2916(2) -0.40501(17) 0.88935(16) 0.0450(5) Uani 1 1 d .
C1 C 0.3036(3) -0.2370(2) 0.7530(2) 0.0268(5) Uani 1 1 d .
C2 C 0.2583(3) -0.1605(2) 0.8208(2) 0.0292(6) Uani 1 1 d .
H2A H 0.2341 -0.1813 0.9008 0.035 Uiso 1 1 calc R
C3 C 0.2519(3) -0.0466(2) 0.7565(2) 0.0293(6) Uani 1 1 d .
H3A H 0.2220 0.0191 0.7890 0.035 Uiso 1 1 calc R
C4 C 0.2930(2) -0.0389(2) 0.6418(2) 0.0254(5) Uani 1 1 d .
C5 C 0.2963(3) 0.0656(2) 0.5538(2) 0.0269(5) Uani 1 1 d .
H5A H 0.2774 0.1375 0.5749 0.032 Uiso 1 1 calc R
C6 C 0.3240(2) 0.0677(2) 0.44491(19) 0.0236(5) Uani 1 1 d .
H6A H 0.3364 -0.0055 0.4275 0.028 Uiso 1 1 calc R
C7 C 0.3380(2) 0.16717(19) 0.34895(19) 0.0213(5) Uani 1 1 d .
C8 C 0.3790(2) 0.1559(2) 0.2338(2) 0.0239(5) Uani 1 1 d .
C9 C 0.3863(2) 0.2693(2) 0.1622(2) 0.0253(5) Uani 1 1 d .
C10 C 0.3483(2) 0.3508(2) 0.2320(2) 0.0244(5) Uani 1 1 d .
C11 C 0.3165(2) 0.28869(19) 0.3479(2) 0.0230(5) Uani 1 1 d .
C12 C 0.4121(3) 0.0452(2) 0.1951(2) 0.0328(6) Uani 1 1 d .
H12A H 0.3942 0.0601 0.1229 0.049 Uiso 1 1 calc R
H12B H 0.3518 -0.0109 0.2517 0.049 Uiso 1 1 calc R
H12C H 0.5119 0.0140 0.1852 0.049 Uiso 1 1 calc R
C13 C 0.4342(3) 0.2978(2) 0.0353(2) 0.0369(7) Uani 1 1 d .
H13A H 0.5359 0.3037 0.0061 0.055 Uiso 1 1 calc R
H13B H 0.3819 0.3716 0.0081 0.055 Uiso 1 1 calc R
H13C H 0.4159 0.2365 0.0090 0.055 Uiso 1 1 calc R
C14 C 0.3448(3) 0.4796(2) 0.1900(2) 0.0351(6) Uani 1 1 d .
H14A H 0.4370 0.5010 0.1785 0.053 Uiso 1 1 calc R
H14B H 0.2709 0.5182 0.2459 0.053 Uiso 1 1 calc R
H14C H 0.3243 0.5036 0.1183 0.053 Uiso 1 1 calc R
C15 C 0.2763(3) 0.3430(2) 0.4463(2) 0.0320(6) Uani 1 1 d .
H15A H 0.3540 0.3233 0.4784 0.048 Uiso 1 1 calc R
H15B H 0.1908 0.3141 0.5039 0.048 Uiso 1 1 calc R
H15C H 0.2577 0.4272 0.4212 0.048 Uiso 1 1 calc R
C16 C 0.0201(2) 0.1686(2) 0.2907(2) 0.0244(5) Uani 1 1 d .
H16A H 0.0302 0.0836 0.2964 0.029 Uiso 1 1 calc R
C17 C 0.0429(2) 0.2552(2) 0.1887(2) 0.0248(5) Uani 1 1 d .
C18 C 0.0145(2) 0.3650(2) 0.2182(2) 0.0257(5) Uani 1 1 d .
C19 C -0.0271(2) 0.3444(2) 0.3385(2) 0.0236(5) Uani 1 1 d .
C20 C -0.0242(2) 0.2224(2) 0.38347(19) 0.0236(5) Uani 1 1 d .
C21 C 0.0849(3) 0.2359(3) 0.0710(2) 0.0403(7) Uani 1 1 d .
H21A H 0.1184 0.1537 0.0723 0.061 Uiso 1 1 calc R
H21B H 0.1610 0.2817 0.0204 0.061 Uiso 1 1 calc R
H21C H 0.0028 0.2597 0.0439 0.061 Uiso 1 1 calc R
C22 C 0.0197(3) 0.4816(2) 0.1390(2) 0.0381(7) Uani 1 1 d .
H22A H -0.0720 0.5092 0.1259 0.057 Uiso 1 1 calc R
H22B H 0.0942 0.4760 0.0670 0.057 Uiso 1 1 calc R
H22C H 0.0404 0.5361 0.1721 0.057 Uiso 1 1 calc R
C23 C -0.0728(3) 0.4362(2) 0.4051(2) 0.0365(6) Uani 1 1 d .
H23A H -0.0157 0.4997 0.3644 0.055 Uiso 1 1 calc R
H23B H -0.0596 0.4032 0.4792 0.055 Uiso 1 1 calc R
H23C H -0.1732 0.4657 0.4153 0.055 Uiso 1 1 calc R
C24 C -0.0619(3) 0.1641(2) 0.5068(2) 0.0339(6) Uani 1 1 d .
H24A H -0.1653 0.1725 0.5411 0.051 Uiso 1 1 calc R
H24B H -0.0209 0.2001 0.5445 0.051 Uiso 1 1 calc R
H24C H -0.0242 0.0818 0.5152 0.051 Uiso 1 1 calc R
P P 0.12838(8) 0.81947(6) 0.17073(6) 0.03103(17) Uani 1 1 d .
F1 F 0.0870(3) 0.91628(16) 0.23961(16) 0.0861(8) Uani 1 1 d .
F2 F 0.2774(7) 0.8583(7) 0.0922(7) 0.098(3) Uani 0.50 1 d P
F3 F 0.2541(8) 0.7840(8) 0.2149(7) 0.102(3) Uani 0.50 1 d P
F4 F 0.1741(2) 0.72247(15) 0.10000(15) 0.0650(6) Uani 1 1 d .
F5 F 0.0450(9) 0.7258(5) 0.2730(5) 0.087(3) Uani 0.50 1 d P
F6 F 0.0589(9) 0.9061(6) 0.0893(6) 0.081(2) Uani 0.50 1 d P
F2A F 0.2091(11) 0.9080(6) 0.0662(5) 0.094(3) Uani 0.50 1 d P
F3A F 0.2054(9) 0.7339(6) 0.2563(6) 0.080(3) Uani 0.50 1 d P
F5A F -0.0131(7) 0.7830(6) 0.2543(6) 0.085(2) Uani 0.50 1 d P
F6A F -0.0031(7) 0.8533(7) 0.1230(7) 0.097(3) Uani 0.50 1 d P
C100 C 0.4671(3) 0.3088(3) 0.7368(2) 0.0439(7) Uani 1 1 d .
H10A H 0.4476 0.3740 0.7739 0.053 Uiso 1 1 calc R
H10B H 0.5303 0.2462 0.7700 0.053 Uiso 1 1 calc R
Cl1 Cl 0.30701(10) 0.25822(9) 0.76343(8) 0.0673(3) Uani 1 1 d .
Cl2 Cl 0.55337(10) 0.35516(10) 0.59172(7) 0.0703(3) Uani 1 1 d .

loop_
_atom_site_aniso_label
_atom_site_aniso_U_11
_atom_site_aniso_U_22
_atom_site_aniso_U_33
_atom_site_aniso_U_23
_atom_site_aniso_U_13
_atom_site_aniso_U_12
Fe1 0.01714(18) 0.01999(17) 0.01958(17) -0.00230(13) -0.00716(13) -0.00331(12)
S1 0.0225(3) 0.0261(3) 0.0254(3) -0.0015(2) -0.0090(3) -0.0030(2)
N1 0.0270(12) 0.0303(12) 0.0397(13) 0.0056(11) -0.0145(10) -0.0069(9)
O1 0.0543(14) 0.0298(10) 0.0499(13) -0.0062(10) -0.0191(11) -0.0022(9)
O2 0.0449(12) 0.0388(11) 0.0381(11) 0.0131(9) -0.0120(9) -0.0101(9)
C1 0.0225(13) 0.0288(13) 0.0257(13) 0.0044(10) -0.0102(10) -0.0065(10)
C2 0.0233(13) 0.0374(15) 0.0251(13) 0.0012(11) -0.0106(11) -0.0067(11)
C3 0.0275(14) 0.0335(14) 0.0280(13) -0.0066(11) -0.0111(11) -0.0031(11)
C4 0.0220(13) 0.0266(12) 0.0292(13) -0.0039(10) -0.0119(10) -0.0032(10)
C5 0.0269(13) 0.0252(13) 0.0294(13) -0.0020(10) -0.0128(11) -0.0038(10)
C6 0.0218(13) 0.0216(12) 0.0298(13) -0.0032(10) -0.0133(10) -0.0022(9)
C7 0.0169(12) 0.0226(12) 0.0259(12) -0.0035(10) -0.0099(10) -0.0027(9)
C8 0.0175(12) 0.0249(12) 0.0292(13) -0.0047(10) -0.0081(10) -0.0031(9)
C9 0.0163(12) 0.0311(13) 0.0245(12) 0.0004(10) -0.0064(10) -0.0038(10)
C10 0.0182(12) 0.0232(12) 0.0306(13) 0.0004(10) -0.0096(10) -0.0057(9)
C11 0.0192(12) 0.0227(12) 0.0300(13) -0.0041(10) -0.0131(10) -0.0022(9)
C12 0.0352(15) 0.0289(14) 0.0343(14) -0.0103(12) -0.0117(12) 0.0010(11)
C13 0.0279(15) 0.0432(16) 0.0267(14) 0.0017(12) -0.0012(11) -0.0048(12)
C14 0.0335(15) 0.0220(13) 0.0487(17) 0.0041(12) -0.0181(13) -0.0087(11)
C15 0.0362(15) 0.0281(13) 0.0382(15) -0.0100(12) -0.0197(12) -0.0003(11)
C16 0.0193(12) 0.0256(12) 0.0305(13) -0.0064(10) -0.0076(10) -0.0075(10)
C17 0.0196(12) 0.0347(14) 0.0249(12) -0.0086(11) -0.0104(10) -0.0049(10)
C18 0.0203(13) 0.0304(13) 0.0264(12) -0.0006(10) -0.0117(10) -0.0037(10)
C19 0.0182(12) 0.0269(12) 0.0275(13) -0.0086(10) -0.0086(10) -0.0009(9)
C20 0.0174(12) 0.0298(13) 0.0234(12) -0.0015(10) -0.0073(10) -0.0069(10)
C21 0.0379(17) 0.0614(19) 0.0279(14) -0.0149(14) -0.0112(12) -0.0111(14)
C22 0.0365(16) 0.0353(15) 0.0408(16) 0.0072(13) -0.0218(13) -0.0060(12)
C23 0.0306(15) 0.0377(15) 0.0443(16) -0.0195(13) -0.0123(13) 0.0033(12)
C24 0.0290(14) 0.0421(16) 0.0237(13) 0.0019(12) -0.0061(11) -0.0074(12)
P 0.0346(4) 0.0279(4) 0.0318(4) -0.0087(3) -0.0133(3) 0.0009(3)
F1 0.160(2) 0.0439(11) 0.0525(12) -0.0280(10) -0.0324(14) 0.0090(13)
F2 0.058(4) 0.111(7) 0.108(7) -0.052(5) 0.033(4) -0.043(4)
F3 0.058(4) 0.148(8) 0.126(8) -0.039(6) -0.071(5) 0.014(4)
F4 0.1101(17) 0.0391(10) 0.0513(11) -0.0172(9) -0.0335(11) 0.0020(10)
F5 0.147(8) 0.062(4) 0.036(3) -0.010(3) 0.012(4) -0.057(4)
F6 0.116(7) 0.065(4) 0.062(3) -0.008(3) -0.057(5) 0.032(4)
F2A 0.179(10) 0.052(4) 0.040(3) 0.003(3) -0.007(5) -0.060(5)
F3A 0.124(8) 0.068(4) 0.072(4) -0.044(3) -0.075(5) 0.055(4)
F5A 0.052(3) 0.101(5) 0.087(4) 0.002(4) -0.003(3) -0.045(3)
F6A 0.057(4) 0.151(7) 0.132(7) -0.099(6) -0.068(4) 0.045(4)
C100 0.0494(19) 0.0482(18) 0.0401(17) -0.0131(14) -0.0194(15) -0.0054(14)
Cl1 0.0677(6) 0.0732(6) 0.0650(6) -0.0214(5) -0.0078(5) -0.0325(5)
Cl2 0.0511(5) 0.1205(9) 0.0445(5) -0.0286(5) -0.0068(4) -0.0231(5)

loop_
_atom_type_symbol
_atom_type_description
_atom_type_scat_dispersion_real
_atom_type_scat_dispersion_imag
_atom_type_scat_source
C C 0.0033 0.0016 'International Tables Vol C Tables 4.2.6.8 and 6.1.1.4'
H H 0.0000 0.0000 'International Tables Vol C Tables 4.2.6.8 and 6.1.1.4'
N N 0.0061 0.0033 'International Tables Vol C Tables 4.2.6.8 and 6.1.1.4'
O O 0.0106 0.0060 'International Tables Vol C Tables 4.2.6.8 and 6.1.1.4'
F F 0.0171 0.0103 'International Tables Vol C Tables 4.2.6.8 and 6.1.1.4'
P P 0.1023 0.0942 'International Tables Vol C Tables 4.2.6.8 and 6.1.1.4'
S S 0.1246 0.1234 'International Tables Vol C Tables 4.2.6.8 and 6.1.1.4'
Fe Fe 0.3463 0.8444 'International Tables Vol C Tables 4.2.6.8 and 6.1.1.4'
Cl Cl 0.1484 0.1585 'International Tables Vol C Tables 4.2.6.8 and 6.1.1.4'

loop_
_geom_angle_atom_site_label_1
_geom_angle_atom_site_label_2
_geom_angle_atom_site_label_3
_geom_angle
C16 Fe1 C10 170.98(9)
C16 Fe1 C17 39.90(9)
C10 Fe1 C17 132.33(9)
C16 Fe1 C11 148.18(9)
C10 Fe1 C11 40.12(9)
C17 Fe1 C11 170.85(9)
C16 Fe1 C9 132.87(10)
C10 Fe1 C9 39.93(10)
C17 Fe1 C9 109.93(9)
C11 Fe1 C9 67.37(9)
C16 Fe1 C20 39.78(9)
C10 Fe1 C20 147.93(10)
C17 Fe1 C20 66.93(9)
C11 Fe1 C20 116.99(9)
C9 Fe1 C20 171.54(10)
C16 Fe1 C18 66.81(9)
C10 Fe1 C18 110.00(9)
C17 Fe1 C18 39.88(9)
C11 Fe1 C18 132.50(9)
C9 Fe1 C18 116.44(9)
C20 Fe1 C18 66.67(9)
C16 Fe1 C8 110.81(9)
C10 Fe1 C8 66.95(9)
C17 Fe1 C8 116.57(10)
C11 Fe1 C8 67.43(9)
C9 Fe1 C8 39.68(9)
C20 Fe1 C8 133.68(9)
C18 Fe1 C8 147.40(10)
C16 Fe1 C19 66.57(9)
C10 Fe1 C19 116.85(9)
C17 Fe1 C19 66.68(9)
C11 Fe1 C19 110.51(9)
C9 Fe1 C19 147.54(9)
C20 Fe1 C19 39.61(9)
C18 Fe1 C19 39.54(9)
C8 Fe1 C19 172.08(9)
C16 Fe1 C7 117.58(9)
C10 Fe1 C7 66.80(9)
C17 Fe1 C7 148.09(10)
C11 Fe1 C7 40.00(8)
C9 Fe1 C7 66.71(9)
C20 Fe1 C7 111.44(9)
C18 Fe1 C7 171.42(10)
C8 Fe1 C7 39.88(9)
C19 Fe1 C7 133.77(9)
C1 S1 C4 89.81(12)
O1 N1 O2 124.0(2)
O1 N1 C1 117.8(2)
O2 N1 C1 118.2(2)
C2 C1 N1 127.2(2)
C2 C1 S1 114.48(18)
N1 C1 S1 118.3(2)
C1 C2 C3 110.7(2)
C4 C3 C2 113.7(2)
C3 C4 C5 127.1(2)
C3 C4 S1 111.31(18)
C5 C4 S1 121.61(19)
C6 C5 C4 124.4(2)
C5 C6 C7 128.8(2)
C11 C7 C8 108.04(19)
C11 C7 C6 129.2(2)
C8 C7 C6 122.8(2)
C11 C7 Fe1 69.07(12)
C8 C7 Fe1 69.67(13)
C6 C7 Fe1 127.08(16)
C9 C8 C7 107.8(2)
C9 C8 C12 125.7(2)
C7 C8 C12 126.4(2)
C9 C8 Fe1 69.80(13)
C7 C8 Fe1 70.45(13)
C12 C8 Fe1 126.47(17)
C8 C9 C10 108.2(2)
C8 C9 C13 125.9(2)
C10 C9 C13 125.8(2)
C8 C9 Fe1 70.53(13)
C10 C9 Fe1 69.62(13)
C13 C9 Fe1 128.29(17)
C9 C10 C11 108.6(2)
C9 C10 C14 125.4(2)
C11 C10 C14 126.0(2)
C9 C10 Fe1 70.45(13)
C11 C10 Fe1 70.17(13)
C14 C10 Fe1 126.01(17)
C10 C11 C7 107.3(2)
C10 C11 C15 124.8(2)
C7 C11 C15 127.8(2)
C10 C11 Fe1 69.71(13)
C7 C11 Fe1 70.93(13)
C15 C11 Fe1 126.97(17)
C17 C16 C20 109.1(2)
C17 C16 Fe1 70.88(13)
C20 C16 Fe1 71.38(13)
C16 C17 C18 107.5(2)
C16 C17 C21 126.4(2)
C18 C17 C21 126.1(2)
C16 C17 Fe1 69.21(13)
C18 C17 Fe1 70.71(13)
C21 C17 Fe1 126.86(18)
C19 C18 C17 107.8(2)
C19 C18 C22 125.3(2)
C17 C18 C22 126.8(2)
C19 C18 Fe1 70.45(13)
C17 C18 Fe1 69.41(13)
C22 C18 Fe1 127.83(17)
C18 C19 C20 108.2(2)
C18 C19 C23 125.3(2)
C20 C19 C23 126.4(2)
C18 C19 Fe1 70.02(13)
C20 C19 Fe1 69.77(13)
C23 C19 Fe1 128.31(17)
C16 C20 C19 107.4(2)
C16 C20 C24 127.2(2)
C19 C20 C24 125.3(2)
C16 C20 Fe1 68.83(13)
C19 C20 Fe1 70.63(13)
C24 C20 Fe1 125.90(17)
F3 P F6 147.2(4)
F3 P F5A 116.1(4)
F6 P F5A 93.2(4)
F3 P F2A 91.9(5)
F6 P F2A 56.3(4)
F5A P F2A 148.4(4)
F3 P F1 83.9(4)
F6 P F1 86.4(3)
F5A P F1 81.7(3)
F2A P F1 87.5(3)
F3 P F2 60.3(4)
F6 P F2 89.6(4)
F5A P F2 175.6(4)
F2A P F2 33.7(3)
F1 P F2 95.2(3)
F3 P F4 95.0(4)
F6 P F4 93.9(3)
F5A P F4 99.6(3)
F2A P F4 91.5(3)
F1 P F4 178.57(14)
F2 P F4 83.4(3)
F3 P F5 89.6(4)
F6 P F5 122.5(4)
F5A P F5 31.4(3)
F2A P F5 177.0(4)
F1 P F5 95.2(2)
F2 P F5 146.8(4)
F4 P F5 85.8(2)
F3 P F3A 30.1(4)
F6 P F3A 176.9(4)
F5A P F3A 88.6(4)
F2A P F3A 121.4(5)
F1 P F3A 91.4(2)
F2 P F3A 88.4(4)
F4 P F3A 88.2(2)
F5 P F3A 59.9(4)
F3 P F6A 178.3(4)
F6 P F6A 33.7(3)
F5A P F6A 63.8(4)
F2A P F6A 88.6(4)
F1 P F6A 97.8(3)
F2 P F6A 119.8(4)
F4 P F6A 83.3(3)
F5 P F6A 89.8(4)
F3A P F6A 149.1(4)
F2A F2 F3 125.4(9)
F2A F2 P 71.9(7)
F3 F2 P 57.9(4)
F3A F3 P 80.3(9)
F3A F3 F2 136.1(12)
P F3 F2 61.8(4)
F5A F5 F3A 124.0(9)
F5A F5 P 70.0(6)
F3A F5 P 60.2(3)
F6A F6 F2A 137.1(9)
F6A F6 P 78.1(7)
F2A F6 P 63.2(3)
F2 F2A F6 133.7(9)
F2 F2A P 74.3(6)
F6 F2A P 60.4(3)
F3 F3A F5 128.7(11)
F3 F3A P 69.6(9)
F5 F3A P 60.0(3)
F5 F5A P 78.5(7)
F5 F5A F6A 125.4(10)
P F5A F6A 60.3(3)
F6 F6A P 68.2(6)
F6 F6A F5A 116.4(8)
P F6A F5A 55.9(3)
Cl2 C100 Cl1 111.98(16)

loop_
_geom_bond_atom_site_label_1
_geom_bond_atom_site_label_2
_geom_bond_distance
Fe1 C16 2.070(2)
Fe1 C10 2.090(2)
Fe1 C17 2.092(2)
Fe1 C11 2.096(2)
Fe1 C9 2.101(2)
Fe1 C20 2.104(2)
Fe1 C18 2.109(2)
Fe1 C8 2.110(2)
Fe1 C19 2.115(2)
Fe1 C7 2.121(2)
S1 C1 1.718(2)
S1 C4 1.731(2)
N1 O1 1.232(3)
N1 O2 1.235(3)
N1 C1 1.428(3)
C1 C2 1.356(4)
C2 C3 1.401(3)
C3 C4 1.379(3)
C4 C5 1.446(3)
C5 C6 1.336(3)
C6 C7 1.461(3)
C7 C11 1.442(3)
C7 C8 1.443(3)
C8 C9 1.429(3)
C8 C12 1.498(3)
C9 C10 1.431(3)
C9 C13 1.502(3)
C10 C11 1.435(3)
C10 C14 1.501(3)
C11 C15 1.493(3)
C16 C17 1.420(3)
C16 C20 1.421(3)
C17 C18 1.433(3)
C17 C21 1.508(3)
C18 C19 1.429(3)
C18 C22 1.497(3)
C19 C20 1.429(3)
C19 C23 1.499(3)
C20 C24 1.502(3)
P F3 1.520(7)
P F6 1.521(5)
P F5A 1.529(6)
P F2A 1.562(6)
P F1 1.5742(19)
P F2 1.582(6)
P F4 1.5886(19)
P F5 1.595(6)
P F3A 1.598(7)
P F6A 1.604(6)
F2 F2A 0.913(9)
F2 F3 1.558(11)
F3 F3A 0.813(10)
F5 F5A 0.849(8)
F5 F3A 1.594(11)
F6 F6A 0.909(8)
F6 F2A 1.456(10)
F5A F6A 1.658(10)
C100 Cl2 1.753(3)
C100 Cl1 1.756(3)
